data_4333585
loop_
_publ_author_name
'Edwin C. Constable'
'Markus Neuburger'
'Pirmin R\"osel'
'Gabriel E. Schneider'
'Jennifer A. Zampese'
'Catherine E. Housecroft'
'Filippo Monti'
'Nicola Armaroli'
'Rub\'en D. Costa'
'Enrique Ort\'i'

_publ_section_title
;
 Ligand-Based Charge-Transfer Luminescence in Ionic Cyclometalated
 Iridium(III) Complexes Bearing a Pyrene-Functionalized Bipyridine Ligand:
 A Joint Theoretical and Experimental Study
;
_journal_name_full 'Inorganic Chemistry'
_journal_page_first 885
_journal_page_last 897
_journal_paper_doi 10.1021/ic302026f
_journal_volume 52
_journal_year 2013
_chemical_formula_moiety 'C42 H24 N2'
_chemical_formula_sum 'C42 H24 N2'
_chemical_formula_weight 556.67
_space_group_IT_number 14
_symmetry_cell_setting monoclinic
_symmetry_space_group_name_Hall '-P 2ybc'
_symmetry_space_group_name_H-M 'P 1 21/c 1'
_atom_sites_solution_hydrogens geom
_atom_sites_solution_primary direct
_audit_creation_date 08-05-27
_audit_creation_method CRYSTALS_ver_12.84
_cell_angle_alpha 90
_cell_angle_beta 94.21(3)
_cell_angle_gamma 90
_cell_formula_units_Z 2
_cell_length_a 7.378(3)
_cell_length_b 6.923(3)
_cell_length_c 26.070(12)
_cell_measurement_reflns_used 0
_cell_measurement_temperature 173
_cell_measurement_theta_max 0
_cell_measurement_theta_min 0
_cell_volume 1328.0(10)
_computing_cell_refinement 'DENZO/SCALEPACK (Otwinowski & Minor, 1997)'
_computing_data_collection 'COLLECT (Nonius, 1997-2001).'
_computing_data_reduction 'DENZO/SCALEPACK (Otwinowski & Minor, 1997)'
_computing_molecular_graphics 'CAMERON (Watkin et al., 1996)'
_computing_publication_material 'CRYSTALS (Betteridge et al., 2003)'
_computing_structure_refinement 'CRYSTALS (Betteridge et al., 2003)'
_computing_structure_solution 'SIR92 (Altomare et al., 1994)'
_diffrn_ambient_temperature 173
_diffrn_measured_fraction_theta_full 0.972
_diffrn_measured_fraction_theta_max 0.950
_diffrn_measurement_device_type 'Nonius KappaCCD'
_diffrn_measurement_method \w/2\q
_diffrn_radiation_monochromator graphite
_diffrn_radiation_type 'Mo K\a'
_diffrn_radiation_wavelength 0.71073
_diffrn_reflns_av_R_equivalents 0.149
_diffrn_reflns_limit_h_max 9
_diffrn_reflns_limit_h_min -9
_diffrn_reflns_limit_k_max 9
_diffrn_reflns_limit_k_min -9
_diffrn_reflns_limit_l_max 34
_diffrn_reflns_limit_l_min -34
_diffrn_reflns_number 13452
_diffrn_reflns_theta_full 25.466
_diffrn_reflns_theta_max 28.614
_diffrn_reflns_theta_min 3.045
_diffrn_standards_number 0
_exptl_absorpt_coefficient_mu 0.081
_exptl_absorpt_correction_T_max 1.00
_exptl_absorpt_correction_T_min 0.99
_exptl_absorpt_correction_type multi-scan
_exptl_absorpt_process_details 'DENZO/SCALEPACK (Otwinowski & Minor, 1997)'
_exptl_crystal_colour yellow
_exptl_crystal_density_diffrn 1.392
_exptl_crystal_description plate
_exptl_crystal_F_000 580
_exptl_crystal_size_max 0.33
_exptl_crystal_size_mid 0.10
_exptl_crystal_size_min 0.01
_refine_diff_density_max 0.45
_refine_diff_density_min -0.50
_refine_ls_extinction_coef 180(50)
_refine_ls_extinction_method 'Larson (1970), Equation 22'
_refine_ls_goodness_of_fit_ref 1.0985
_refine_ls_hydrogen_treatment constr
_refine_ls_matrix_type full
_refine_ls_number_parameters 200
_refine_ls_number_reflns 1624
_refine_ls_number_restraints 0
_refine_ls_R_factor_all 0.1911
_refine_ls_R_factor_gt 0.1048
_refine_ls_shift/su_max 0.002778
_refine_ls_structure_factor_coef F
_refine_ls_weighting_details
;
 Method, part 1, Chebychev polynomial, (Watkin, 1994, Prince, 1982) 
 [weight] = 1.0/[A~0~*T~0~(x)+A~1~*T~1~(x) ... +A~n-1~]*T~n-1~(x)] 
 where A~i~ are the Chebychev coefficients listed below and x= Fcalc/Fmax 
 Method = Robust Weighting (Prince, 1982) 
 W = [weight] * [1-(deltaF/6*sigmaF)^2^]^2^ 
 A~i~ are: 
 2.24 0.668E-01 1.70 -0.151 -0.622E-01 
;
_refine_ls_weighting_scheme calc
_refine_ls_wR_factor_all 0.1196
_refine_ls_wR_factor_gt 0.0791
_refine_ls_wR_factor_ref 0.0791
_reflns_limit_h_max 9
_reflns_limit_h_min -9
_reflns_limit_k_max 9
_reflns_limit_k_min 0
_reflns_limit_l_max 34
_reflns_limit_l_min 0
_reflns_number_gt 1624
_reflns_number_total 3235
_reflns_threshold_expression I>0.9\s(I)
_oxford_diffrn_Wilson_B_factor 0.00
_oxford_diffrn_Wilson_scale 0.00
_oxford_refine_ls_scale 0.654(3)
_oxford_structure_analysis_title 'pr352_173k_0ma in P2(1)/c'
_cod_data_source_file ic302026f_si_001_1.cif
_cod_data_source_block pr352_173k
_cod_original_cell_volume 1328.1(10)
_cod_original_sg_symbol_H-M 'P 21/c '
_cod_database_code 4333585

loop_
_symmetry_equiv_pos_as_xyz
x,y,z
-x,-y,-z
-x,y+1/2,-z+1/2
x,-y+1/2,z+1/2

loop_
_atom_site_label
_atom_site_type_symbol
_atom_site_fract_x
_atom_site_fract_y
_atom_site_fract_z
_atom_site_U_iso_or_equiv
_atom_site_occupancy
_atom_site_adp_type
_atom_site_refinement_flags_posn
C1 C 0.4321(5) 0.4338(5) 0.48685(15) 0.0231 1.0000 Uani .
C2 C 0.2574(6) 0.4922(5) 0.47187(15) 0.0307 1.0000 Uani .
C3 C 0.1399(6) 0.3633(6) 0.44764(15) 0.0320 1.0000 Uani .
C4 C 0.1946(5) 0.1765(5) 0.43829(15) 0.0276 1.0000 Uani .
C5 C 0.3718(6) 0.1305(5) 0.45580(16) 0.0292 1.0000 Uani .
C6 C 0.0737(5) 0.0252(5) 0.41560(15) 0.0266 1.0000 Uani .
C7 C -0.1018(5) 0.0032(6) 0.43270(16) 0.0320 1.0000 Uani .
C8 C -0.2106(6) -0.1484(6) 0.41701(16) 0.0329 1.0000 Uani .
C9 C -0.1523(5) -0.2899(6) 0.38441(16) 0.0288 1.0000 Uani .
C10 C -0.2579(5) -0.4571(5) 0.37036(17) 0.0321 1.0000 Uani .
C11 C -0.1951(6) -0.5937(6) 0.33987(17) 0.0363 1.0000 Uani .
C12 C -0.0193(6) -0.5765(6) 0.31913(16) 0.0291 1.0000 Uani .
C13 C 0.0469(6) -0.7181(6) 0.28801(16) 0.0359 1.0000 Uani .
C14 C 0.2161(7) -0.6978(7) 0.26809(18) 0.0424 1.0000 Uani .
C15 C 0.3218(6) -0.5368(6) 0.27974(17) 0.0351 1.0000 Uani .
C16 C 0.2589(5) -0.3924(6) 0.31151(15) 0.0289 1.0000 Uani .
C17 C 0.0860(5) -0.4111(6) 0.33151(15) 0.0278 1.0000 Uani .
C18 C 0.0215(5) -0.2668(6) 0.36476(14) 0.0257 1.0000 Uani .
C19 C 0.1348(5) -0.1087(5) 0.37920(15) 0.0258 1.0000 Uani .
C20 C 0.3041(5) -0.0885(5) 0.35565(15) 0.0276 1.0000 Uani .
C21 C 0.3636(6) -0.2229(6) 0.32340(15) 0.0322 1.0000 Uani .
N1 N 0.4913(5) 0.2522(5) 0.47917(12) 0.0298 1.0000 Uani .
H21 H 0.2213 0.6205 0.4781 0.0363 1.0000 Uiso R
H31 H 0.0206 0.4004 0.4377 0.0375 1.0000 Uiso R
H51 H 0.4120 0.0020 0.4510 0.0352 1.0000 Uiso R
H71 H -0.1451 0.0951 0.4555 0.0384 1.0000 Uiso R
H81 H -0.3272 -0.1581 0.4288 0.0403 1.0000 Uiso R
H101 H -0.3724 -0.4712 0.3824 0.0384 1.0000 Uiso R
H111 H -0.2664 -0.7046 0.3318 0.0433 1.0000 Uiso R
H131 H -0.0239 -0.8271 0.2799 0.0424 1.0000 Uiso R
H141 H 0.2601 -0.7924 0.2468 0.0500 1.0000 Uiso R
H151 H 0.4361 -0.5246 0.2664 0.0419 1.0000 Uiso R
H201 H 0.3760 0.0213 0.3630 0.0325 1.0000 Uiso R
H211 H 0.4738 -0.2057 0.3087 0.0388 1.0000 Uiso R

loop_
_atom_site_aniso_label
_atom_site_aniso_U_11
_atom_site_aniso_U_22
_atom_site_aniso_U_33
_atom_site_aniso_U_23
_atom_site_aniso_U_13
_atom_site_aniso_U_12
C1 0.0182(18) 0.0164(16) 0.034(2) 0.0009(15) -0.0002(14) -0.0010(13)
C2 0.033(2) 0.0187(17) 0.039(2) -0.0016(18) -0.0022(17) 0.0129(17)
C3 0.032(2) 0.029(2) 0.034(2) 0.0020(17) 0.0003(17) 0.0154(17)
C4 0.027(2) 0.0188(17) 0.036(2) -0.0006(16) 0.0007(17) 0.0047(15)
C5 0.033(2) 0.0173(17) 0.037(2) -0.0012(16) 0.0015(17) 0.0068(15)
C6 0.0220(19) 0.0235(19) 0.034(2) 0.0006(16) -0.0044(16) 0.0042(15)
C7 0.027(2) 0.0266(19) 0.042(2) -0.0020(19) -0.0010(17) 0.0118(17)
C8 0.022(2) 0.034(2) 0.043(2) -0.0006(19) 0.0090(17) 0.0038(17)
C9 0.020(2) 0.030(2) 0.036(2) 0.0057(17) 0.0005(15) 0.0061(15)
C10 0.0180(19) 0.029(2) 0.048(2) 0.0078(18) -0.0031(18) -0.0060(15)
C11 0.029(2) 0.035(2) 0.044(2) 0.0027(19) -0.0058(18) -0.0069(18)
C12 0.027(2) 0.0253(19) 0.035(2) 0.0020(17) 0.0017(16) 0.0008(16)
C13 0.039(3) 0.028(2) 0.039(2) -0.0030(18) -0.0051(19) -0.0015(18)
C14 0.048(3) 0.037(3) 0.042(2) -0.012(2) 0.000(2) 0.001(2)
C15 0.021(2) 0.040(2) 0.043(2) -0.008(2) -0.0012(17) 0.0066(17)
C16 0.024(2) 0.026(2) 0.036(2) -0.0012(16) -0.0046(17) 0.0031(16)
C17 0.023(2) 0.030(2) 0.030(2) -0.0010(17) -0.0033(15) 0.0031(16)
C18 0.0191(19) 0.0279(19) 0.0301(19) 0.0001(17) 0.0016(15) 0.0062(15)
C19 0.0189(19) 0.025(2) 0.033(2) 0.0029(16) -0.0013(15) 0.0044(15)
C20 0.027(2) 0.0208(18) 0.035(2) 0.0007(15) -0.0011(16) -0.0077(15)
C21 0.023(2) 0.038(2) 0.036(2) -0.0004(19) 0.0024(16) -0.0047(17)
N1 0.0265(18) 0.0215(16) 0.0406(18) -0.0032(14) -0.0016(15) 0.0085(13)

loop_
_atom_type_symbol
_atom_type_scat_dispersion_real
_atom_type_scat_dispersion_imag
_atom_type_scat_Cromer_Mann_a1
_atom_type_scat_Cromer_Mann_b1
_atom_type_scat_Cromer_Mann_a2
_atom_type_scat_Cromer_Mann_b2
_atom_type_scat_Cromer_Mann_a3
_atom_type_scat_Cromer_Mann_b3
_atom_type_scat_Cromer_Mann_a4
_atom_type_scat_Cromer_Mann_b4
_atom_type_scat_Cromer_Mann_c
_atom_type_scat_source
C 0.0033 0.0016 2.3100 20.8439 1.0200 10.2075 1.5886 0.5687 0.8650 51.6512 0.2156 'International Tables Vol C 4.2.6.8 and 6.1.1.4'
H 0.0000 0.0000 0.4930 10.5109 0.3229 26.1257 0.1402 3.1424 0.0408 57.7998 0.0030 'International Tables Vol C 4.2.6.8 and 6.1.1.4'
N 0.0061 0.0033 12.2126 0.0057 3.1322 9.8933 2.0125 28.9975 1.1663 0.5826 -11.5290 'International Tables Vol C 4.2.6.8 and 6.1.1.4'

loop_
_geom_angle_atom_site_label_1
_geom_angle_site_symmetry_1
_geom_angle_atom_site_label_2
_geom_angle_atom_site_label_3
_geom_angle
_geom_angle_publ_flag
C1 2_666 C1 C2 122.3(4) yes
C1 2_666 C1 N1 115.3(4) yes
C2 . C1 N1 122.4(3) yes
C1 . C2 C3 119.2(3) yes
C1 . C2 H21 119.8 no
C3 . C2 H21 121.0 no
C2 . C3 C4 120.6(4) yes
C2 . C3 H31 120.1 no
C4 . C3 H31 119.3 no
C3 . C4 C5 115.9(4) yes
C3 . C4 C6 124.1(4) yes
C5 . C4 C6 119.8(3) yes
C4 . C5 N1 125.4(3) yes
C4 . C5 H51 117.8 no
N1 . C5 H51 116.7 no
C4 . C6 C7 119.6(4) yes
C4 . C6 C19 121.3(4) yes
C7 . C6 C19 119.0(3) yes
C6 . C7 C8 121.5(4) yes
C6 . C7 H71 119.3 no
C8 . C7 H71 119.3 no
C7 . C8 C9 121.7(4) yes
C7 . C8 H81 119.3 no
C9 . C8 H81 119.0 no
C8 . C9 C10 122.8(4) yes
C8 . C9 C18 118.0(4) yes
C10 . C9 C18 119.2(4) yes
C9 . C10 C11 121.2(4) yes
C9 . C10 H101 119.4 no
C11 . C10 H101 119.4 no
C10 . C11 C12 121.5(4) yes
C10 . C11 H111 119.6 no
C12 . C11 H111 118.9 no
C11 . C12 C13 121.7(4) yes
C11 . C12 C17 118.5(4) yes
C13 . C12 C17 119.8(4) yes
C12 . C13 C14 120.8(4) yes
C12 . C13 H131 119.3 no
C14 . C13 H131 119.9 no
C13 . C14 C15 120.4(4) yes
C13 . C14 H141 120.8 no
C15 . C14 H141 118.8 no
C14 . C15 C16 120.1(4) yes
C14 . C15 H151 119.9 no
C16 . C15 H151 120.0 no
C15 . C16 C17 119.9(4) yes
C15 . C16 C21 121.3(4) yes
C17 . C16 C21 118.8(4) yes
C16 . C17 C12 119.1(4) yes
C16 . C17 C18 120.6(3) yes
C12 . C17 C18 120.4(4) yes
C17 . C18 C9 119.3(4) yes
C17 . C18 C19 119.2(4) yes
C9 . C18 C19 121.5(4) yes
C6 . C19 C18 118.2(4) yes
C6 . C19 C20 123.3(3) yes
C18 . C19 C20 118.5(4) yes
C19 . C20 C21 122.1(4) yes
C19 . C20 H201 119.2 no
C21 . C20 H201 118.7 no
C16 . C21 C20 120.5(4) yes
C16 . C21 H211 119.4 no
C20 . C21 H211 120.1 no
C1 . N1 C5 116.4(3) yes

loop_
_geom_bond_atom_site_label_1
_geom_bond_atom_site_label_2
_geom_bond_site_symmetry_2
_geom_bond_distance
_geom_bond_publ_flag
C1 C1 2_666 1.487(7) yes
C1 C2 . 1.380(5) yes
C1 N1 . 1.351(4) yes
C2 C3 . 1.366(6) yes
C2 H21 . 0.945 no
C3 C4 . 1.382(5) yes
C3 H31 . 0.935 no
C4 C5 . 1.389(5) yes
C4 C6 . 1.472(5) yes
C5 N1 . 1.334(5) yes
C5 H51 . 0.949 no
C6 C7 . 1.408(6) yes
C6 C19 . 1.424(5) yes
C7 C8 . 1.366(6) yes
C7 H71 . 0.942 no
C8 C9 . 1.386(6) yes
C8 H81 . 0.937 no
C9 C10 . 1.428(5) yes
C9 C18 . 1.425(5) yes
C10 C11 . 1.340(6) yes
C10 H101 . 0.927 no
C11 C12 . 1.446(6) yes
C11 H111 . 0.945 no
C12 C13 . 1.384(6) yes
C12 C17 . 1.408(5) yes
C13 C14 . 1.394(7) yes
C13 H131 . 0.933 no
C14 C15 . 1.381(6) yes
C14 H141 . 0.931 no
C15 C16 . 1.399(6) yes
C15 H151 . 0.939 no
C16 C17 . 1.419(5) yes
C16 C21 . 1.426(5) yes
C17 C18 . 1.427(5) yes
C18 C19 . 1.412(5) yes
C19 C20 . 1.438(5) yes
C20 C21 . 1.349(5) yes
C20 H201 . 0.939 no
C21 H211 . 0.932 no
